data_4309608
loop_
_publ_author_name
'Yu-Bin Dong'
'Qiang Zhang'
'Le Wang'
'Jian-Ping Ma'
'Ru-Qi Huang'
'Da-Zhong Shen'
'De-Zhan Chen'

_publ_section_title
;
Organometallic Coordination Polymers Generated from Bent
Bis(acetylenylphenyl)oxadiazole Ligands and Ag(I) Salts
;
_journal_name_full 'Inorganic Chemistry'
_journal_page_first 6591
_journal_page_last 6608
_journal_paper_doi 10.1021/ic0508223
_journal_volume 44
_journal_year 2005
_chemical_formula_sum 'C18 H10 Ag B F4 N2 O'
_chemical_formula_weight 464.96
_chemical_name_systematic
; 
 ? 
;
_space_group_IT_number 64
_symmetry_cell_setting orthorhombic
_symmetry_space_group_name_Hall '-C 2ac 2'
_symmetry_space_group_name_H-M 'C m c a'
_atom_sites_solution_hydrogens geom
_atom_sites_solution_primary direct
_atom_sites_solution_secondary difmap
_audit_creation_method SHELXL-97
_cell_angle_alpha 90.00
_cell_angle_beta 90.00
_cell_angle_gamma 90.00
_cell_formula_units_Z 16
_cell_length_a 19.128(3)
_cell_length_b 12.6042(18)
_cell_length_c 28.003(4)
_cell_measurement_temperature 298(2)
_cell_volume 6751.3(17)
_computing_cell_refinement 'Bruker SMART'
_computing_data_collection 'Bruker SMART'
_computing_data_reduction 'Bruker SAINT'
_computing_molecular_graphics 'Bruker SHELXTL'
_computing_publication_material 'Bruker SHELXTL'
_computing_structure_refinement 'SHELXL-97 (Sheldrick, 1997)'
_computing_structure_solution 'SHELXS-97 (Sheldrick, 1990)'
_diffrn_ambient_temperature 298(2)
_diffrn_measured_fraction_theta_full 0.997
_diffrn_measured_fraction_theta_max 0.997
_diffrn_measurement_device_type 'CCD area detector'
_diffrn_measurement_method 'phi and omega scans'
_diffrn_radiation_monochromator graphite
_diffrn_radiation_source 'fine-focus sealed tube'
_diffrn_radiation_type MoK\a
_diffrn_radiation_wavelength 0.71073
_diffrn_reflns_av_R_equivalents 0.0419
_diffrn_reflns_av_sigmaI/netI 0.0325
_diffrn_reflns_limit_h_max 17
_diffrn_reflns_limit_h_min -23
_diffrn_reflns_limit_k_max 15
_diffrn_reflns_limit_k_min -15
_diffrn_reflns_limit_l_max 33
_diffrn_reflns_limit_l_min -30
_diffrn_reflns_number 17382
_diffrn_reflns_theta_full 25.49
_diffrn_reflns_theta_max 25.49
_diffrn_reflns_theta_min 1.45
_exptl_absorpt_coefficient_mu 1.246
_exptl_absorpt_correction_T_max 0.8351
_exptl_absorpt_correction_T_min 0.6912
_exptl_absorpt_correction_type multi-scan
_exptl_absorpt_process_details sadabs
_exptl_crystal_colour COLOURLESS
_exptl_crystal_density_diffrn 1.830
_exptl_crystal_density_method 'not measured'
_exptl_crystal_description block
_exptl_crystal_F_000 3648
_exptl_crystal_size_max 0.32
_exptl_crystal_size_mid 0.20
_exptl_crystal_size_min 0.15
_refine_diff_density_max 1.363
_refine_diff_density_min -0.838
_refine_diff_density_rms 0.121
_refine_ls_extinction_method none
_refine_ls_goodness_of_fit_ref 1.091
_refine_ls_hydrogen_treatment constr
_refine_ls_matrix_type full
_refine_ls_number_parameters 268
_refine_ls_number_reflns 3238
_refine_ls_number_restraints 0
_refine_ls_restrained_S_all 1.091
_refine_ls_R_factor_all 0.0771
_refine_ls_R_factor_gt 0.0683
_refine_ls_shift/su_max 0.001
_refine_ls_shift/su_mean 0.000
_refine_ls_structure_factor_coef Fsqd
_refine_ls_weighting_details 'calc w=1/[\s^2^(Fo^2^)+(0.0917P)^2^+58.7417P] where P=(Fo^2^+2Fc^2^)/3'
_refine_ls_weighting_scheme calc
_refine_ls_wR_factor_gt 0.1764
_refine_ls_wR_factor_ref 0.1826
_reflns_number_gt 2817
_reflns_number_total 3238
_reflns_threshold_expression >2sigma(I)
_cod_data_source_file ic0508223si20050521_042346_4.cif
_cod_data_source_block 4
_cod_depositor_comments
;
The following automatic conversions were performed:
'_symmetry_cell_setting' value 'Orthorhombic' changed to 'orthorhombic'
according to '/home/saulius/struct/CIF-dictionaries/cif_core.dic'
dictionary named 'cif_core.dic' version 2.4.1 from 2010-06-29.

Automatic conversion script
Id: cif_fix_enum 1527 2010-12-29 10:47:43Z saulius 
;
_cod_original_cell_volume 6751.5(16)
_cod_database_code 4309608

loop_
_symmetry_equiv_pos_as_xyz
'x, y, z'
'-x, -y+1/2, z+1/2'
'-x, y+1/2, -z+1/2'
'x, -y, -z'
'x+1/2, y+1/2, z'
'-x+1/2, -y+1, z+1/2'
'-x+1/2, y+1, -z+1/2'
'x+1/2, -y+1/2, -z'
'-x, -y, -z'
'x, y-1/2, -z-1/2'
'x, -y-1/2, z-1/2'
'-x, y, z'
'-x+1/2, -y+1/2, -z'
'x+1/2, y, -z-1/2'
'x+1/2, -y, z-1/2'
'-x+1/2, y+1/2, z'

loop_
_atom_site_label
_atom_site_type_symbol
_atom_site_fract_x
_atom_site_fract_y
_atom_site_fract_z
_atom_site_U_iso_or_equiv
_atom_site_adp_type
_atom_site_occupancy
_atom_site_symmetry_multiplicity
_atom_site_calc_flag
_atom_site_refinement_flags
_atom_site_disorder_assembly
_atom_site_disorder_group
Ag1 Ag 0.40449(3) 0.13524(4) 0.371927(19) 0.0444(2) Uani 1 1 d . . .
N1 N 0.4636(2) -0.0152(4) 0.34686(18) 0.0338(11) Uani 1 1 d . . .
N2 N 0.4636(2) 0.2843(4) 0.39986(17) 0.0290(10) Uani 1 1 d . . .
C1 C 0.4441(3) -0.1101(5) 0.3352(2) 0.0314(12) Uani 1 1 d . . .
C2 C 0.3747(3) -0.1542(5) 0.3285(2) 0.0357(13) Uani 1 1 d . . .
C3 C 0.3644(3) -0.2620(5) 0.3330(2) 0.0436(15) Uani 1 1 d . . .
H3 H 0.4016 -0.3062 0.3409 0.052 Uiso 1 1 calc R . .
C4 C 0.2985(4) -0.3038(5) 0.3257(3) 0.0465(17) Uani 1 1 d . . .
H4 H 0.2915 -0.3765 0.3286 0.056 Uiso 1 1 calc R . .
C5 C 0.2428(3) -0.2387(5) 0.3140(2) 0.0404(14) Uani 1 1 d . . .
C6 C 0.1747(4) -0.2806(6) 0.3032(2) 0.0458(16) Uani 1 1 d . . .
C7 C 0.1204(4) -0.3121(7) 0.2901(3) 0.059(2) Uani 1 1 d . . .
H7 H 0.0970 -0.3155 0.2610 0.071 Uiso 1 1 calc R . .
C8 C 0.2535(4) -0.1295(5) 0.3103(3) 0.0456(16) Uani 1 1 d . . .
H8 H 0.2163 -0.0848 0.3031 0.055 Uiso 1 1 calc R . .
C9 C 0.3192(3) -0.0881(5) 0.3172(2) 0.0424(15) Uani 1 1 d . . .
H9 H 0.3264 -0.0154 0.3144 0.051 Uiso 1 1 calc R . .
C10 C 0.4443(3) 0.3751(4) 0.4171(2) 0.0286(12) Uani 1 1 d . . .
C11 C 0.3751(3) 0.4201(5) 0.4245(2) 0.0317(12) Uani 1 1 d . . .
C12 C 0.3164(3) 0.3556(5) 0.4257(3) 0.0399(15) Uani 1 1 d . . .
H12 H 0.3210 0.2825 0.4224 0.048 Uiso 1 1 calc R . .
C13 C 0.2511(3) 0.4006(5) 0.4317(2) 0.0426(15) Uani 1 1 d . . .
H13 H 0.2116 0.3574 0.4324 0.051 Uiso 1 1 calc R . .
C14 C 0.2439(3) 0.5088(5) 0.43688(19) 0.0306(12) Uani 1 1 d . . .
C15 C 0.1753(3) 0.5539(5) 0.4445(2) 0.0373(14) Uani 1 1 d . . .
C16 C 0.1209(4) 0.5867(6) 0.4546(3) 0.0511(18) Uani 1 1 d . . .
H16 H 0.0962 0.5925 0.4831 0.061 Uiso 1 1 calc R . .
C17 C 0.3030(4) 0.5717(5) 0.4370(3) 0.0454(16) Uani 1 1 d . . .
H17 H 0.2984 0.6445 0.4413 0.054 Uiso 1 1 calc R . .
C18 C 0.3683(3) 0.5286(5) 0.4308(3) 0.0420(16) Uani 1 1 d . . .
H18 H 0.4076 0.5719 0.4310 0.050 Uiso 1 1 calc R . .
O1 O 0.5000 0.4363(4) 0.4287(2) 0.0303(12) Uani 1 2 d S . .
O2 O 0.5000 -0.1746(5) 0.3275(2) 0.0356(13) Uani 1 2 d S . .
B1 B 0.5000 0.9930(13) 0.2083(5) 0.084(5) Uani 1 2 d S . .
B2 B 1.0000 0.7189(13) 0.5452(5) 0.080(5) Uani 1 2 d S . .
F1 F 0.5000 1.0809(8) 0.2351(3) 0.108(3) Uani 1 2 d S . .
F2 F 0.5000 1.0081(12) 0.1667(4) 0.223(10) Uani 1 2 d S . .
F3 F 0.4221(9) 0.9851(14) 0.1982(10) 0.179(10) Uani 0.50 1 d P . .
F4 F 0.5000 0.9031(12) 0.2290(6) 0.190(7) Uani 1 2 d S . .
F5 F 1.0000 0.7641(17) 0.5053(4) 0.197(8) Uani 1 2 d S . .
F6 F 1.0000 0.6197(10) 0.5357(8) 0.191(8) Uani 1 2 d S . .
F7 F 0.9253(7) 0.7180(10) 0.5618(6) 0.112(5) Uani 0.50 1 d P . .
F8 F 1.0000 0.7699(17) 0.5790(5) 0.239(10) Uani 1 2 d S . .

loop_
_atom_site_aniso_label
_atom_site_aniso_U_11
_atom_site_aniso_U_22
_atom_site_aniso_U_33
_atom_site_aniso_U_23
_atom_site_aniso_U_13
_atom_site_aniso_U_12
Ag1 0.0356(3) 0.0403(4) 0.0571(4) -0.0129(2) -0.0023(2) 0.0022(2)
N1 0.026(2) 0.035(3) 0.041(3) -0.002(2) 0.000(2) -0.002(2)
N2 0.021(2) 0.027(2) 0.039(3) -0.002(2) 0.000(2) 0.0005(19)
C1 0.030(3) 0.033(3) 0.031(3) 0.001(2) 0.002(2) -0.001(3)
C2 0.033(3) 0.035(3) 0.039(3) -0.004(3) 0.003(3) -0.007(3)
C3 0.037(4) 0.039(3) 0.055(4) 0.004(3) -0.004(3) 0.002(3)
C4 0.048(4) 0.034(3) 0.057(4) 0.004(3) 0.001(3) -0.014(3)
C5 0.036(3) 0.053(4) 0.033(3) -0.002(3) 0.000(3) -0.009(3)
C6 0.040(4) 0.058(4) 0.040(4) 0.003(3) 0.002(3) -0.011(3)
C7 0.050(4) 0.082(6) 0.046(4) 0.005(4) -0.009(3) -0.027(4)
C8 0.032(3) 0.047(4) 0.057(4) 0.004(3) -0.002(3) -0.002(3)
C9 0.040(4) 0.033(3) 0.055(4) 0.003(3) -0.007(3) -0.001(3)
C10 0.023(3) 0.027(3) 0.036(3) 0.003(2) 0.000(2) -0.002(2)
C11 0.026(3) 0.038(3) 0.031(3) -0.001(2) 0.003(2) 0.006(3)
C12 0.035(3) 0.023(3) 0.061(4) -0.013(3) 0.002(3) 0.003(2)
C13 0.029(3) 0.043(4) 0.056(4) -0.008(3) 0.002(3) -0.004(3)
C14 0.023(3) 0.037(3) 0.032(3) 0.006(2) -0.001(2) 0.006(2)
C15 0.035(3) 0.039(3) 0.038(3) 0.011(3) 0.001(3) 0.007(3)
C16 0.044(4) 0.064(5) 0.045(4) 0.014(3) 0.010(3) 0.021(4)
C17 0.042(4) 0.026(3) 0.068(5) -0.001(3) 0.005(3) -0.001(3)
C18 0.029(3) 0.025(3) 0.071(5) -0.004(3) 0.003(3) 0.002(3)
O1 0.019(3) 0.028(3) 0.044(3) -0.005(2) 0.000 0.000
O2 0.028(3) 0.032(3) 0.047(4) -0.003(3) 0.000 0.000
B1 0.147(18) 0.065(9) 0.039(8) -0.003(7) 0.000 0.000
B2 0.144(17) 0.067(10) 0.030(7) -0.025(6) 0.000 0.000
F1 0.065(5) 0.141(8) 0.118(7) -0.078(7) 0.000 0.000
F2 0.46(4) 0.148(12) 0.064(7) -0.015(7) 0.000 0.000
F3 0.123(13) 0.104(12) 0.31(3) -0.026(16) -0.088(16) -0.033(10)
F4 0.274(19) 0.135(11) 0.162(13) 0.066(10) 0.000 0.000
F5 0.135(9) 0.36(2) 0.093(7) 0.124(11) 0.000 0.000
F6 0.084(8) 0.117(9) 0.37(3) -0.077(13) 0.000 0.000
F7 0.110(10) 0.079(8) 0.148(12) -0.029(8) 0.075(10) -0.002(7)
F8 0.41(3) 0.232(19) 0.077(8) -0.022(11) 0.000 0.000

loop_
_atom_type_symbol
_atom_type_description
_atom_type_scat_dispersion_real
_atom_type_scat_dispersion_imag
_atom_type_scat_source
C C 0.0033 0.0016 'International Tables Vol C Tables 4.2.6.8 and 6.1.1.4'
H H 0.0000 0.0000 'International Tables Vol C Tables 4.2.6.8 and 6.1.1.4'
B B 0.0013 0.0007 'International Tables Vol C Tables 4.2.6.8 and 6.1.1.4'
N N 0.0061 0.0033 'International Tables Vol C Tables 4.2.6.8 and 6.1.1.4'
O O 0.0106 0.0060 'International Tables Vol C Tables 4.2.6.8 and 6.1.1.4'
F F 0.0171 0.0103 'International Tables Vol C Tables 4.2.6.8 and 6.1.1.4'
Ag Ag -0.8971 1.1015 'International Tables Vol C Tables 4.2.6.8 and 6.1.1.4'

loop_
_geom_angle_atom_site_label_1
_geom_angle_atom_site_label_2
_geom_angle_atom_site_label_3
_geom_angle
_geom_angle_site_symmetry_1
_geom_angle_site_symmetry_3
_geom_angle_publ_flag
N1 Ag1 N2 121.69(17) . . ?
N1 Ag1 C7 91.9(2) . 16 ?
N2 Ag1 C7 101.0(3) . 16 ?
N1 Ag1 C16 100.3(2) . 16_545 ?
N2 Ag1 C16 88.9(2) . 16_545 ?
C7 Ag1 C16 157.2(3) 16 16_545 ?
N1 Ag1 C6 112.6(2) . 16 ?
N2 Ag1 C6 101.4(2) . 16 ?
C7 Ag1 C6 26.0(2) 16 16 ?
C16 Ag1 C6 132.1(2) 16_545 16 ?
C1 N1 N1 106.7(3) . 12_655 ?
C1 N1 Ag1 133.8(4) . . ?
N1 N1 Ag1 119.21(12) 12_655 . ?
C10 N2 N2 106.6(3) . 12_655 ?
C10 N2 Ag1 134.4(4) . . ?
N2 N2 Ag1 119.06(11) 12_655 . ?
N1 C1 O2 111.5(5) . . ?
N1 C1 C2 130.5(6) . . ?
O2 C1 C2 118.0(5) . . ?
C3 C2 C9 120.3(6) . . ?
C3 C2 C1 119.7(6) . . ?
C9 C2 C1 120.0(6) . . ?
C2 C3 C4 119.5(6) . . ?
C2 C3 H3 120.3 . . ?
C4 C3 H3 120.3 . . ?
C3 C4 C5 120.7(6) . . ?
C3 C4 H4 119.6 . . ?
C5 C4 H4 119.6 . . ?
C4 C5 C8 119.3(6) . . ?
C4 C5 C6 121.9(6) . . ?
C8 C5 C6 118.7(6) . . ?
C7 C6 C5 173.9(7) . . ?
C7 C6 Ag1 65.6(5) . 16_545 ?
C5 C6 Ag1 120.5(4) . 16_545 ?
C6 C7 Ag1 88.4(5) . 16_545 ?
C6 C7 H7 135.8 . . ?
Ag1 C7 H7 135.8 16_545 . ?
C9 C8 C5 119.9(6) . . ?
C9 C8 H8 120.0 . . ?
C5 C8 H8 120.0 . . ?
C8 C9 C2 120.3(6) . . ?
C8 C9 H9 119.9 . . ?
C2 C9 H9 119.9 . . ?
N2 C10 O1 111.6(5) . . ?
N2 C10 C11 131.0(5) . . ?
O1 C10 C11 117.4(5) . . ?
C12 C11 C18 120.0(5) . . ?
C12 C11 C10 120.8(5) . . ?
C18 C11 C10 119.2(5) . . ?
C13 C12 C11 119.6(5) . . ?
C13 C12 H12 120.2 . . ?
C11 C12 H12 120.2 . . ?
C14 C13 C12 120.5(6) . . ?
C14 C13 H13 119.7 . . ?
C12 C13 H13 119.7 . . ?
C13 C14 C17 119.2(5) . . ?
C13 C14 C15 119.6(5) . . ?
C17 C14 C15 121.1(6) . . ?
C16 C15 C14 174.2(7) . . ?
C15 C16 Ag1 92.2(5) . 16 ?
C15 C16 H16 133.9 . . ?
Ag1 C16 H16 133.9 16 . ?
C18 C17 C14 121.1(6) . . ?
C18 C17 H17 119.4 . . ?
C14 C17 H17 119.4 . . ?
C17 C18 C11 119.5(6) . . ?
C17 C18 H18 120.3 . . ?
C11 C18 H18 120.3 . . ?
C10 O1 C10 103.7(6) . 12_655 ?
C1 O2 C1 103.6(6) 12_655 . ?
F2 B1 F4 126.4(17) . . ?
F2 B1 F1 114.9(16) . . ?
F4 B1 F1 118.7(14) . . ?
F2 B1 F3 80.0(12) . . ?
F4 B1 F3 91.5(11) . . ?
F1 B1 F3 99.1(10) . . ?
F2 B1 F3 80.0(12) . 12_655 ?
F4 B1 F3 91.5(11) . 12_655 ?
F1 B1 F3 99.1(10) . 12_655 ?
F3 B1 F3 157(2) . 12_655 ?
F8 B2 F5 119(2) . . ?
F8 B2 F6 136(2) . . ?
F5 B2 F6 105.0(17) . . ?
F8 B2 F7 75.4(8) . 12_755 ?
F5 B2 F7 106.2(9) . 12_755 ?
F6 B2 F7 93.2(9) . 12_755 ?
F8 B2 F7 75.4(8) . . ?
F5 B2 F7 106.2(9) . . ?
F6 B2 F7 93.2(9) . . ?
F7 B2 F7 143.9(17) 12_755 . ?
B1 F2 F3 58.5(8) . 12_655 ?
B2 F8 F7 62.3(7) . 12_755 ?

loop_
_geom_bond_atom_site_label_1
_geom_bond_atom_site_label_2
_geom_bond_distance
_geom_bond_site_symmetry_2
_geom_bond_publ_flag
Ag1 N1 2.316(5) . ?
Ag1 N2 2.329(5) . ?
Ag1 C7 2.434(8) 16 ?
Ag1 C16 2.442(7) 16_545 ?
Ag1 C6 2.671(6) 16 ?
N1 C1 1.294(8) . ?
N1 N1 1.393(9) 12_655 ?
N2 C10 1.297(7) . ?
N2 N2 1.392(9) 12_655 ?
C1 O2 1.360(7) . ?
C1 C2 1.453(9) . ?
C2 C3 1.378(9) . ?
C2 C9 1.386(9) . ?
C3 C4 1.382(9) . ?
C3 H3 0.9300 . ?
C4 C5 1.383(10) . ?
C4 H4 0.9300 . ?
C5 C8 1.395(9) . ?
C5 C6 1.438(9) . ?
C6 C7 1.172(10) . ?
C6 Ag1 2.671(6) 16_545 ?
C7 Ag1 2.434(8) 16_545 ?
C7 H7 0.9300 . ?
C8 C9 1.373(9) . ?
C8 H8 0.9300 . ?
C9 H9 0.9300 . ?
C10 O1 1.355(6) . ?
C10 C11 1.455(8) . ?
C11 C12 1.385(9) . ?
C11 C18 1.386(8) . ?
C12 C13 1.384(9) . ?
C12 H12 0.9300 . ?
C13 C14 1.378(9) . ?
C13 H13 0.9300 . ?
C14 C17 1.380(9) . ?
C14 C15 1.447(8) . ?
C15 C16 1.155(9) . ?
C16 Ag1 2.442(7) 16 ?
C16 H16 0.9300 . ?
C17 C18 1.373(9) . ?
C17 H17 0.9300 . ?
C18 H18 0.9300 . ?
O1 C10 1.355(6) 12_655 ?
O2 C1 1.360(7) 12_655 ?
B1 F2 1.180(18) . ?
B1 F4 1.27(2) . ?
B1 F1 1.339(18) . ?
B1 F3 1.520(17) . ?
B1 F3 1.520(17) 12_655 ?
B2 F8 1.143(18) . ?
B2 F5 1.253(18) . ?
B2 F6 1.279(18) . ?
B2 F7 1.503(13) 12_755 ?
B2 F7 1.503(13) . ?
F2 F3 1.76(2) 12_655 ?
F8 F7 1.644(16) 12_755 ?

loop_
_geom_torsion_atom_site_label_1
_geom_torsion_atom_site_label_2
_geom_torsion_atom_site_label_3
_geom_torsion_atom_site_label_4
_geom_torsion
_geom_torsion_site_symmetry_1
_geom_torsion_site_symmetry_2
_geom_torsion_site_symmetry_3
_geom_torsion_site_symmetry_4
_geom_torsion_publ_flag
N2 Ag1 N1 C1 171.0(5) . . . . ?
C7 Ag1 N1 C1 -84.8(6) 16 . . . ?
C16 Ag1 N1 C1 75.9(6) 16_545 . . . ?
C6 Ag1 N1 C1 -68.5(6) 16 . . . ?
N2 Ag1 N1 N1 -2.4(2) . . . 12_655 ?
C7 Ag1 N1 N1 101.9(2) 16 . . 12_655 ?
C16 Ag1 N1 N1 -97.44(18) 16_545 . . 12_655 ?
C6 Ag1 N1 N1 118.15(18) 16 . . 12_655 ?
N1 Ag1 N2 C10 -177.2(5) . . . . ?
C7 Ag1 N2 C10 83.6(6) 16 . . . ?
C16 Ag1 N2 C10 -75.8(6) 16_545 . . . ?
C6 Ag1 N2 C10 57.0(6) 16 . . . ?
N1 Ag1 N2 N2 2.3(2) . . . 12_655 ?
C7 Ag1 N2 N2 -96.88(19) 16 . . 12_655 ?
C16 Ag1 N2 N2 103.8(2) 16_545 . . 12_655 ?
C6 Ag1 N2 N2 -123.40(16) 16 . . 12_655 ?
N1 N1 C1 O2 0.3(5) 12_655 . . . ?
Ag1 N1 C1 O2 -173.6(4) . . . . ?
N1 N1 C1 C2 -178.3(6) 12_655 . . . ?
Ag1 N1 C1 C2 7.8(10) . . . . ?
N1 C1 C2 C3 -156.7(7) . . . . ?
O2 C1 C2 C3 24.8(9) . . . . ?
N1 C1 C2 C9 23.9(10) . . . . ?
O2 C1 C2 C9 -154.6(6) . . . . ?
C9 C2 C3 C4 0.7(10) . . . . ?
C1 C2 C3 C4 -178.7(6) . . . . ?
C2 C3 C4 C5 -0.2(11) . . . . ?
C3 C4 C5 C8 -0.8(10) . . . . ?
C3 C4 C5 C6 175.8(6) . . . . ?
C4 C5 C6 C7 -109(8) . . . . ?
C8 C5 C6 C7 68(8) . . . . ?
C4 C5 C6 Ag1 71.1(8) . . . 16_545 ?
C8 C5 C6 Ag1 -112.2(6) . . . 16_545 ?
C5 C6 C7 Ag1 -180(100) . . . 16_545 ?
C4 C5 C8 C9 1.2(11) . . . . ?
C6 C5 C8 C9 -175.5(6) . . . . ?
C5 C8 C9 C2 -0.8(11) . . . . ?
C3 C2 C9 C8 -0.2(10) . . . . ?
C1 C2 C9 C8 179.2(6) . . . . ?
N2 N2 C10 O1 0.1(5) 12_655 . . . ?
Ag1 N2 C10 O1 179.7(4) . . . . ?
N2 N2 C10 C11 178.3(5) 12_655 . . . ?
Ag1 N2 C10 C11 -2.1(10) . . . . ?
N2 C10 C11 C12 18.9(10) . . . . ?
O1 C10 C11 C12 -163.0(6) . . . . ?
N2 C10 C11 C18 -161.9(6) . . . . ?
O1 C10 C11 C18 16.2(8) . . . . ?
C18 C11 C12 C13 2.0(10) . . . . ?
C10 C11 C12 C13 -178.8(6) . . . . ?
C11 C12 C13 C14 -0.4(11) . . . . ?
C12 C13 C14 C17 -1.5(10) . . . . ?
C12 C13 C14 C15 -178.3(6) . . . . ?
C13 C14 C15 C16 76(8) . . . . ?
C17 C14 C15 C16 -101(8) . . . . ?
C14 C15 C16 Ag1 -172(8) . . . 16 ?
C13 C14 C17 C18 1.7(10) . . . . ?
C15 C14 C17 C18 178.4(7) . . . . ?
C14 C17 C18 C11 -0.1(11) . . . . ?
C12 C11 C18 C17 -1.8(10) . . . . ?
C10 C11 C18 C17 179.0(6) . . . . ?
N2 C10 O1 C10 -0.1(8) . . . 12_655 ?
C11 C10 O1 C10 -178.6(3) . . . 12_655 ?
N1 C1 O2 C1 -0.5(8) . . . 12_655 ?
C2 C1 O2 C1 178.3(3) . . . 12_655 ?
F4 B1 F2 F3 -84.5(9) . . . 12_655 ?
F1 B1 F2 F3 95.5(9) . . . 12_655 ?
F3 B1 F2 F3 -168.9(18) . . . 12_655 ?
F5 B2 F8 F7 -100.8(8) . . . 12_755 ?
F6 B2 F8 F7 79.2(8) . . . 12_755 ?
F7 B2 F8 F7 158.5(16) . . . 12_755 ?
